data_2005078
loop_
_publ_author_name
'Andras, M. T.'
'Hepp, A. F.'
'Fanwick, P. E.'
'Martuch, R. A.'
'Duraj, S. A.'
'Gordon, E. M.'

_publ_section_title
;
 4-Methylpyridinium Hydrogen Sulfide
;
_journal_issue 7
_journal_name_full 'Acta Crystallographica Section C'
_journal_page_first 1701
_journal_page_last 1702
_journal_paper_doi 10.1107/S0108270196000078
_journal_volume 52
_journal_year 1996
_chemical_formula_moiety 'C6 H8 N , H S'
_chemical_formula_sum 'C6 H9 N S'
_chemical_formula_weight 127.21
_space_group_IT_number 8
_symmetry_cell_setting monoclinic
_symmetry_space_group_name_Hall 'C -2y'
_symmetry_space_group_name_H-M 'C 1 m 1'
_atom_type_scat_source 'Cromer & Waber (1974)'
_cell_angle_alpha 90
_cell_angle_beta 101.10(2)
_cell_angle_gamma 90
_cell_formula_units_Z 2
_cell_length_a 8.679(2)
_cell_length_b 7.9640(10)
_cell_length_c 4.860(2)
_cell_measurement_reflns_used 25
_cell_measurement_temperature 293
_cell_measurement_theta_max 23
_cell_measurement_theta_min 18
_cell_volume 329.64(16)
_computing_molecular_graphics 'ORTEP (Johnson, 1965)'
_computing_publication_material 'WordPerfect for Windows (version 5.2)'
_computing_structure_refinement 'MolEN (Fair, 1990)'
_computing_structure_solution 'SHELXS86 (Sheldrick, 1985)'
_diffrn_measurement_device 'Enraf-Nonius CAD-4'
_diffrn_measurement_method \w/2\q
_diffrn_radiation_type MoK\a
_diffrn_radiation_wavelength 0.71073
_diffrn_reflns_limit_h_max 11
_diffrn_reflns_limit_h_min 0
_diffrn_reflns_limit_k_max 10
_diffrn_reflns_limit_k_min 0
_diffrn_reflns_limit_l_max 6
_diffrn_reflns_limit_l_min -6
_diffrn_reflns_number 413
_diffrn_reflns_theta_max 27.5
_diffrn_standards_decay_% 0
_diffrn_standards_interval_time 83
_diffrn_standards_number 3
_exptl_absorpt_coefficient_mu 0.364
_exptl_absorpt_correction_T_max 1.000
_exptl_absorpt_correction_T_min 0.421
_exptl_absorpt_correction_type 'empirical, \DF (Walker & Stuart, 1983)'
_exptl_crystal_colour colorless
_exptl_crystal_density_diffrn 1.28
_exptl_crystal_density_meas ?
_exptl_crystal_description chunk
_exptl_crystal_size_max 0.47
_exptl_crystal_size_mid 0.32
_exptl_crystal_size_min 0.22
_refine_diff_density_max 0.25
_refine_diff_density_min -0.18
_refine_ls_extinction_method none
_refine_ls_goodness_of_fit_obs 1.617
_refine_ls_hydrogen_treatment 'All H-atom parameters refined; H atom in anion not located'
_refine_ls_number_parameters 59
_refine_ls_number_reflns 385
_refine_ls_R_factor_obs 0.039
_refine_ls_shift/esd_max 0.02
_refine_ls_structure_factor_coef F
_refine_ls_weighting_details w=1/\s^2^(F)
_refine_ls_weighting_scheme calc
_refine_ls_wR_factor_obs 0.048
_reflns_number_observed 385
_reflns_number_total 413
_reflns_observed_criterion F>3\s(F)
_cod_data_source_file bk1147.cif
_cod_data_source_block bk1147a
_cod_depositor_comments
;
The following automatic conversions were performed:

'_exptl_crystal_density_meas' value 'not measured' was changed to '?'
- the value is perceived as not measured.

Automatic conversion script
Id: cif_fix_values 3008 2015-01-20 13:52:24Z robertas 

The following automatic conversions were performed:

'_refine_ls_weighting_scheme' value ' w=1/\s^2^(F)' was changed to
'calc'. New tag '_refine_ls_weighting_details' was created. The value
of the new tag was set to 'w=1/\s^2^(F)'.

Automatic conversion script
Id: cif_fix_values 3143 2015-03-26 13:38:13Z robertas 
;
_cod_original_cell_volume 329.6(3)
_cod_original_sg_symbol_H-M 'C m'
_cod_database_code 2005078

loop_
_symmetry_equiv_pos_as_xyz
x,y,z
x,-y,z
1/2+x,1/2+y,z
1/2+x,1/2-y,z

loop_
_atom_site_label
_atom_site_type_symbol
_atom_site_fract_x
_atom_site_fract_y
_atom_site_fract_z
_atom_site_B_iso_or_equiv
_atom_site_attached_hydrogens
S S .16570 1 .95320 3.86(2) 1
N N .4327(5) 1 .6516(9) 3.61(8) 0
C(2) C .4863(5) .8540(5) .5731(9) 3.93(7) 0
C(3) C .5969(5) .8508(5) .4101(8) 3.72(6) 0
C(4) C .6555(6) 1 .3230(10) 3.23(8) 0
C(7) C .7805(7) 1 .1520(10) 4.80(10) 0
H(1) H .349(9) 1 .77(2) 6(2) 0
H(21) H .459(7) .756(9) .680(10) 8(2) 0
H(31) H .632(8) .754(9) .350(10) 9(2) 0
H(71) H .872(9) 1 .30(2) 6(2) 0
H(72) H .770(10) .890(10) .01(2) 12(2) 0

loop_
_geom_angle_atom_site_label_1
_geom_angle_atom_site_label_2
_geom_angle_atom_site_label_3
_geom_angle_site_symmetry_3
_geom_angle
_geom_angle_publ_flag
C(2) N C(2) 2_575 121.1(6) yes
C(2) N H(1) . 119.4(3) yes
N C(2) C(3) . 120.5(4) yes
N C(2) H(21) . 114(4) yes
C(3) C(2) H(21) . 124(4) yes
C(2) C(3) C(4) . 120.2(4) yes
C(2) C(3) H(31) . 121(5) yes
C(4) C(3) H(31) . 118(5) yes
C(3) C(4) C(3) 2_575 117.5(5) yes
C(3) C(4) C(7) . 121.2(3) yes
C(4) C(7) H(71) . 99(6) yes
C(4) C(7) H(72) . 113(5) yes
C(4) C(7) H(72) 2_575 113(5) no
H(71) C(7) H(72) . 115(6) yes
H(71) C(7) H(72) 2_575 115(6) no
H(72) C(7) H(72) 2_575 103(11) yes
S H(1) N . 173(8) yes

loop_
_geom_bond_atom_site_label_1
_geom_bond_atom_site_label_2
_geom_bond_distance
_geom_bond_publ_flag
S H(1) 1.98(9) yes
N C(2) 1.335(5) yes
N H(1) 1.00(9) yes
C(2) C(3) 1.357(7) yes
C(2) H(21) 0.98(8) yes
C(3) C(4) 1.390(5) yes
C(3) H(31) 0.90(8) yes
C(4) C(7) 1.488(8) yes
C(7) H(71) 1.00(10) yes
C(7) H(72) 1.10(10) yes

loop_
_cod_changelog_entry_id
_cod_changelog_entry_author
_cod_changelog_entry_date
_cod_changelog_entry_text
1 'Vaitkus, Antanas' 2024-12-11T16:12:30+02:00
;
 Added the '_atom_site_type_symbol' data item.
;
